data_1502846
loop_
_publ_author_name
'Mondal, Mukulesh'
'Ibrahim, Ahmad A.'
'Wheeler, Kraig A.'
'Kerrigan, Nessan J.'

_publ_section_title
;
 Phosphine-catalyzed asymmetric synthesis of beta-lactones from
 arylketoketenes and aromatic aldehydes.
;
_journal_issue 8
_journal_name_full 'Organic letters'
_journal_page_first 1664
_journal_page_last 1667
_journal_paper_doi 10.1021/ol100075m
_journal_volume 12
_journal_year 2010
_chemical_absolute_configuration R
_chemical_formula_moiety 'C21 H15 N O4'
_chemical_formula_sum 'C21 H15 N O4'
_chemical_formula_weight 345.34
_chemical_name_systematic
; 
 ? 
;
_space_group_IT_number 19
_symmetry_cell_setting orthorhombic
_symmetry_space_group_name_Hall 'P 2ac 2ab'
_symmetry_space_group_name_H-M 'P 21 21 21'
_atom_sites_solution_hydrogens geom
_atom_sites_solution_primary direct
_atom_sites_solution_secondary difmap
_audit_creation_method SHELXL-97
_cell_angle_alpha 90.00
_cell_angle_beta 90.00
_cell_angle_gamma 90.00
_cell_formula_units_Z 4
_cell_length_a 9.5125(1)
_cell_length_b 10.8526(1)
_cell_length_c 16.4229(2)
_cell_measurement_reflns_used 8120
_cell_measurement_temperature 100(2)
_cell_measurement_theta_max 4.62
_cell_measurement_theta_min 71.06
_cell_volume 1695.42(3)
_computing_cell_refinement 'APEXII (Bruker, 2009)'
_computing_data_collection 'ApexII (Bruker, 2009)'
_computing_data_reduction
;
'SAINT (Bruker, 2009) and XPREP (Bruker, 2009)'  
;
_computing_molecular_graphics 'X-SEED (Barbour, 2001)'
_computing_publication_material 'X-SEED (Barbour, 2001)'
_computing_structure_refinement 'SHELXL-97 (Sheldrick, 1997)'
_computing_structure_solution 'SHELXS-97 (Sheldrick, 1990)'
_diffrn_ambient_temperature 100(2)
_diffrn_measured_fraction_theta_full 0.999
_diffrn_measured_fraction_theta_max 0.999
_diffrn_measurement_device_type 'Bruker SMART APEX II CCD'
_diffrn_measurement_method 'phi and omega scans'
_diffrn_radiation_monochromator graphite
_diffrn_radiation_source 'fine-focus sealed tube'
_diffrn_radiation_type CuK\a
_diffrn_radiation_wavelength 1.54178
_diffrn_reflns_av_R_equivalents 0.0249
_diffrn_reflns_av_sigmaI/netI 0.0136
_diffrn_reflns_limit_h_max 11
_diffrn_reflns_limit_h_min -11
_diffrn_reflns_limit_k_max 13
_diffrn_reflns_limit_k_min -13
_diffrn_reflns_limit_l_max 20
_diffrn_reflns_limit_l_min -19
_diffrn_reflns_number 24408
_diffrn_reflns_theta_full 71.71
_diffrn_reflns_theta_max 71.71
_diffrn_reflns_theta_min 4.88
_exptl_absorpt_coefficient_mu 0.775
_exptl_absorpt_correction_T_max 0.8127
_exptl_absorpt_correction_T_min 0.7534
_exptl_absorpt_correction_type multi-scan
_exptl_absorpt_process_details 'SADABS v2.05(Bruker, 2008)'
_exptl_crystal_colour colorless
_exptl_crystal_density_diffrn 1.353
_exptl_crystal_density_method 'not measured'
_exptl_crystal_description 'transparent rod'
_exptl_crystal_F_000 720
_exptl_crystal_size_max 0.39
_exptl_crystal_size_mid 0.34
_exptl_crystal_size_min 0.28
_refine_diff_density_max 0.174
_refine_diff_density_min -0.176
_refine_diff_density_rms 0.037
_refine_ls_abs_structure_details 'Flack H D (1983), Acta Cryst. A39, 876-881'
_refine_ls_abs_structure_Flack 0.00(14)
_refine_ls_extinction_method none
_refine_ls_goodness_of_fit_ref 1.065
_refine_ls_hydrogen_treatment constr
_refine_ls_matrix_type full
_refine_ls_number_parameters 236
_refine_ls_number_reflns 3296
_refine_ls_number_restraints 0
_refine_ls_restrained_S_all 1.065
_refine_ls_R_factor_all 0.0274
_refine_ls_R_factor_gt 0.0266
_refine_ls_shift/su_max 0.013
_refine_ls_shift/su_mean 0.002
_refine_ls_structure_factor_coef Fsqd
_refine_ls_weighting_details 'calc w=1/[\s^2^(Fo^2^)+(0.0424P)^2^+0.2177P] where P=(Fo^2^+2Fc^2^)/3'
_refine_ls_weighting_scheme calc
_refine_ls_wR_factor_gt 0.0687
_refine_ls_wR_factor_ref 0.0694
_reflns_number_gt 3213
_reflns_number_total 3296
_reflns_threshold_expression >2sigma(I)
_cod_data_source_file ol100075m_si_004.cif
_cod_data_source_block nker02
_cod_original_sg_symbol_H-M 'P 212121'
_cod_database_code 1502846

loop_
_symmetry_equiv_pos_as_xyz
'x, y, z'
'-x+1/2, -y, z+1/2'
'x+1/2, -y+1/2, -z'
'-x, y+1/2, -z+1/2'

loop_
_atom_site_label
_atom_site_type_symbol
_atom_site_fract_x
_atom_site_fract_y
_atom_site_fract_z
_atom_site_U_iso_or_equiv
_atom_site_adp_type
_atom_site_occupancy
_atom_site_symmetry_multiplicity
_atom_site_calc_flag
_atom_site_refinement_flags
O1 O 0.00270(9) 0.35799(8) 0.94346(5) 0.02794(19) Uani 1 1 d .
O2 O -0.21962(9) 0.30505(9) 0.90528(5) 0.0313(2) Uani 1 1 d .
O3 O 0.64386(9) 0.34257(9) 0.69770(6) 0.0350(2) Uani 1 1 d .
O4 O 0.50517(10) 0.48149(10) 0.64865(6) 0.0429(2) Uani 1 1 d .
N1 N 0.53405(11) 0.40185(10) 0.69900(7) 0.0288(2) Uani 1 1 d .
C1 C -0.09702(13) 0.28308(11) 0.91095(7) 0.0253(2) Uani 1 1 d .
C2 C 0.00172(12) 0.17614(11) 0.89128(7) 0.0227(2) Uani 1 1 d .
C3 C 0.11489(12) 0.26539(11) 0.92984(7) 0.0242(2) Uani 1 1 d .
H3 H 0.1530 0.2325 0.9823 0.029 Uiso 1 1 calc R
C4 C 0.22896(12) 0.31200(11) 0.87531(7) 0.0234(2) Uani 1 1 d .
C5 C 0.20635(13) 0.40996(11) 0.82228(7) 0.0277(3) Uani 1 1 d .
H5 H 0.1209 0.4551 0.8249 0.033 Uiso 1 1 calc R
C6 C 0.30803(13) 0.44197(11) 0.76572(8) 0.0295(3) Uani 1 1 d .
H6 H 0.2936 0.5090 0.7295 0.035 Uiso 1 1 calc R
C7 C 0.43069(12) 0.37435(11) 0.76315(7) 0.0254(2) Uani 1 1 d .
C8 C 0.45868(13) 0.27953(11) 0.81690(7) 0.0275(3) Uani 1 1 d .
H8 H 0.5455 0.2364 0.8151 0.033 Uiso 1 1 calc R
C9 C 0.35665(13) 0.24922(11) 0.87344(7) 0.0272(3) Uani 1 1 d .
H9 H 0.3738 0.1849 0.9114 0.033 Uiso 1 1 calc R
C10 C 0.02259(11) 0.15296(10) 0.80083(7) 0.0214(2) Uani 1 1 d .
C11 C -0.04863(12) 0.22179(11) 0.74232(7) 0.0252(2) Uani 1 1 d .
H11 H -0.1207 0.2773 0.7584 0.030 Uiso 1 1 calc R
C12 C -0.01450(14) 0.20953(12) 0.66037(7) 0.0293(3) Uani 1 1 d .
H12 H -0.0640 0.2561 0.6206 0.035 Uiso 1 1 calc R
C13 C 0.09129(13) 0.12980(12) 0.63652(7) 0.0290(3) Uani 1 1 d .
H13 H 0.1161 0.1232 0.5807 0.035 Uiso 1 1 calc R
C14 C 0.16104(13) 0.05953(11) 0.69453(7) 0.0269(3) Uani 1 1 d .
H14 H 0.2329 0.0040 0.6782 0.032 Uiso 1 1 calc R
C15 C 0.12604(12) 0.07027(11) 0.77628(7) 0.0246(2) Uani 1 1 d .
H15 H 0.1729 0.0210 0.8156 0.030 Uiso 1 1 calc R
C16 C -0.03396(12) 0.06176(11) 0.94087(7) 0.0240(2) Uani 1 1 d .
C17 C -0.17284(13) 0.01986(12) 0.94124(7) 0.0291(3) Uani 1 1 d .
H17 H -0.2419 0.0615 0.9098 0.035 Uiso 1 1 calc R
C18 C -0.21054(15) -0.08212(13) 0.98716(8) 0.0352(3) Uani 1 1 d .
H18 H -0.3052 -0.1101 0.9869 0.042 Uiso 1 1 calc R
C19 C -0.11113(17) -0.14339(13) 1.03338(8) 0.0374(3) Uani 1 1 d .
H19 H -0.1373 -0.2129 1.0651 0.045 Uiso 1 1 calc R
C20 C 0.02684(17) -0.10268(13) 1.03302(8) 0.0363(3) Uani 1 1 d .
H20 H 0.0955 -0.1448 1.0645 0.044 Uiso 1 1 calc R
C21 C 0.06575(14) -0.00066(11) 0.98698(7) 0.0301(3) Uani 1 1 d .
H21 H 0.1607 0.0264 0.9871 0.036 Uiso 1 1 calc R

loop_
_atom_site_aniso_label
_atom_site_aniso_U_11
_atom_site_aniso_U_22
_atom_site_aniso_U_33
_atom_site_aniso_U_23
_atom_site_aniso_U_13
_atom_site_aniso_U_12
O1 0.0303(4) 0.0265(4) 0.0270(4) -0.0023(3) 0.0064(3) 0.0016(4)
O2 0.0263(5) 0.0365(5) 0.0310(4) 0.0072(4) 0.0088(4) 0.0058(4)
O3 0.0219(4) 0.0430(5) 0.0401(5) -0.0053(4) 0.0023(4) 0.0003(4)
O4 0.0347(5) 0.0448(5) 0.0494(6) 0.0164(5) 0.0098(4) 0.0001(5)
N1 0.0221(5) 0.0307(5) 0.0336(5) -0.0042(4) 0.0006(4) -0.0052(4)
C1 0.0277(6) 0.0288(6) 0.0194(5) 0.0041(4) 0.0048(4) 0.0010(5)
C2 0.0202(5) 0.0260(6) 0.0219(5) 0.0010(4) -0.0007(4) 0.0006(5)
C3 0.0275(6) 0.0240(5) 0.0211(5) -0.0009(4) -0.0022(5) 0.0005(5)
C4 0.0241(6) 0.0242(5) 0.0220(5) -0.0034(4) -0.0034(4) -0.0026(5)
C5 0.0233(6) 0.0266(6) 0.0330(6) 0.0021(5) 0.0004(5) 0.0021(5)
C6 0.0268(6) 0.0267(6) 0.0351(6) 0.0065(5) 0.0003(5) -0.0009(5)
C7 0.0214(5) 0.0274(6) 0.0274(6) -0.0034(5) -0.0010(5) -0.0057(5)
C8 0.0212(5) 0.0307(6) 0.0305(6) -0.0038(5) -0.0050(5) 0.0032(5)
C9 0.0282(6) 0.0280(6) 0.0255(6) 0.0018(5) -0.0056(5) 0.0016(5)
C10 0.0196(5) 0.0231(5) 0.0216(5) -0.0010(4) 0.0002(4) -0.0035(4)
C11 0.0242(5) 0.0257(5) 0.0257(5) -0.0003(4) -0.0007(5) -0.0004(5)
C12 0.0353(7) 0.0292(6) 0.0235(6) 0.0029(5) -0.0046(5) -0.0019(5)
C13 0.0342(6) 0.0312(6) 0.0217(5) -0.0020(5) 0.0033(5) -0.0086(5)
C14 0.0237(5) 0.0281(6) 0.0290(6) -0.0057(5) 0.0032(5) -0.0030(5)
C15 0.0233(6) 0.0251(5) 0.0255(6) -0.0004(4) -0.0018(4) -0.0015(5)
C16 0.0288(6) 0.0254(5) 0.0179(5) -0.0008(4) 0.0021(5) -0.0014(5)
C17 0.0296(6) 0.0309(6) 0.0267(6) -0.0016(5) 0.0016(5) -0.0013(5)
C18 0.0362(7) 0.0353(7) 0.0342(7) -0.0017(5) 0.0086(6) -0.0079(6)
C19 0.0566(9) 0.0290(7) 0.0265(6) 0.0040(5) 0.0053(6) -0.0097(6)
C20 0.0527(9) 0.0291(6) 0.0270(6) 0.0031(5) -0.0083(6) -0.0013(6)
C21 0.0333(6) 0.0277(6) 0.0293(6) 0.0005(5) -0.0058(5) -0.0014(5)

loop_
_atom_type_symbol
_atom_type_description
_atom_type_scat_dispersion_real
_atom_type_scat_dispersion_imag
_atom_type_scat_source
C C 0.0181 0.0091 'International Tables Vol C Tables 4.2.6.8 and 6.1.1.4'
H H 0.0000 0.0000 'International Tables Vol C Tables 4.2.6.8 and 6.1.1.4'
N N 0.0311 0.0180 'International Tables Vol C Tables 4.2.6.8 and 6.1.1.4'
O O 0.0492 0.0322 'International Tables Vol C Tables 4.2.6.8 and 6.1.1.4'

loop_
_geom_angle_atom_site_label_1
_geom_angle_atom_site_label_2
_geom_angle_atom_site_label_3
_geom_angle
C1 O1 C3 92.16(8)
O3 N1 O4 123.22(11)
O3 N1 C7 118.36(11)
O4 N1 C7 118.40(10)
O2 C1 O1 126.38(12)
O2 C1 C2 137.37(12)
O1 C1 C2 96.22(9)
C10 C2 C16 114.64(9)
C10 C2 C1 114.38(9)
C16 C2 C1 111.66(9)
C10 C2 C3 113.84(9)
C16 C2 C3 115.91(9)
C1 C2 C3 82.44(9)
O1 C3 C4 112.54(9)
O1 C3 C2 89.17(8)
C4 C3 C2 117.50(9)
O1 C3 H3 111.9
C4 C3 H3 111.9
C2 C3 H3 111.9
C5 C4 C9 119.67(11)
C5 C4 C3 121.42(11)
C9 C4 C3 118.72(10)
C6 C5 C4 120.23(11)
C6 C5 H5 119.9
C4 C5 H5 119.9
C7 C6 C5 118.54(11)
C7 C6 H6 120.7
C5 C6 H6 120.7
C6 C7 C8 122.67(11)
C6 C7 N1 118.64(11)
C8 C7 N1 118.66(11)
C7 C8 C9 118.09(11)
C7 C8 H8 121.0
C9 C8 H8 121.0
C8 C9 C4 120.69(11)
C8 C9 H9 119.7
C4 C9 H9 119.7
C15 C10 C11 119.34(11)
C15 C10 C2 118.84(10)
C11 C10 C2 121.46(10)
C12 C11 C10 120.17(11)
C12 C11 H11 119.9
C10 C11 H11 119.9
C13 C12 C11 120.24(11)
C13 C12 H12 119.9
C11 C12 H12 119.9
C12 C13 C14 119.77(11)
C12 C13 H13 120.1
C14 C13 H13 120.1
C15 C14 C13 120.18(11)
C15 C14 H14 119.9
C13 C14 H14 119.9
C14 C15 C10 120.26(11)
C14 C15 H15 119.9
C10 C15 H15 119.9
C21 C16 C17 118.96(11)
C21 C16 C2 122.45(11)
C17 C16 C2 118.58(11)
C18 C17 C16 120.45(12)
C18 C17 H17 119.8
C16 C17 H17 119.8
C19 C18 C17 120.36(13)
C19 C18 H18 119.8
C17 C18 H18 119.8
C18 C19 C20 119.49(12)
C18 C19 H19 120.3
C20 C19 H19 120.3
C19 C20 C21 120.57(13)
C19 C20 H20 119.7
C21 C20 H20 119.7
C16 C21 C20 120.17(12)
C16 C21 H21 119.9
C20 C21 H21 119.9

loop_
_geom_bond_atom_site_label_1
_geom_bond_atom_site_label_2
_geom_bond_distance
O1 C1 1.3585(16)
O1 C3 1.4828(14)
O2 C1 1.1940(15)
O3 N1 1.2270(14)
O4 N1 1.2273(15)
N1 C7 1.4715(16)
C1 C2 1.5276(17)
C2 C10 1.5197(16)
C2 C16 1.5229(15)
C2 C3 1.5805(16)
C3 C4 1.4951(17)
C3 H3 1.0000
C4 C5 1.3910(17)
C4 C9 1.3930(17)
C5 C6 1.3854(18)
C5 H5 0.9500
C6 C7 1.3790(17)
C6 H6 0.9500
C7 C8 1.3817(17)
C8 C9 1.3830(18)
C8 H8 0.9500
C9 H9 0.9500
C10 C15 1.3915(17)
C10 C11 1.3929(17)
C11 C12 1.3908(17)
C11 H11 0.9500
C12 C13 1.3837(19)
C12 H12 0.9500
C13 C14 1.3891(18)
C13 H13 0.9500
C14 C15 1.3881(16)
C14 H14 0.9500
C15 H15 0.9500
C16 C21 1.3899(17)
C16 C17 1.3972(17)
C17 C18 1.3864(19)
C17 H17 0.9500
C18 C19 1.383(2)
C18 H18 0.9500
C19 C20 1.385(2)
C19 H19 0.9500
C20 C21 1.3908(18)
C20 H20 0.9500
C21 H21 0.9500

loop_
_geom_torsion_atom_site_label_1
_geom_torsion_atom_site_label_2
_geom_torsion_atom_site_label_3
_geom_torsion_atom_site_label_4
_geom_torsion
C3 O1 C1 O2 178.29(12)
C3 O1 C1 C2 -0.26(8)
O2 C1 C2 C10 69.18(18)
O1 C1 C2 C10 -112.55(10)
O2 C1 C2 C16 -63.09(18)
O1 C1 C2 C16 115.19(10)
O2 C1 C2 C3 -178.03(15)
O1 C1 C2 C3 0.25(8)
C1 O1 C3 C4 119.85(10)
C1 O1 C3 C2 0.25(8)
C10 C2 C3 O1 113.14(10)
C16 C2 C3 O1 -110.68(10)
C1 C2 C3 O1 -0.22(7)
C10 C2 C3 C4 -1.99(15)
C16 C2 C3 C4 134.18(11)
C1 C2 C3 C4 -115.36(11)
O1 C3 C4 C5 -21.21(14)
C2 C3 C4 C5 80.23(14)
O1 C3 C4 C9 163.87(10)
C2 C3 C4 C9 -94.68(13)
C9 C4 C5 C6 2.52(17)
C3 C4 C5 C6 -172.35(11)
C4 C5 C6 C7 0.33(18)
C5 C6 C7 C8 -2.82(19)
C5 C6 C7 N1 175.27(11)
O3 N1 C7 C6 179.00(11)
O4 N1 C7 C6 -2.20(17)
O3 N1 C7 C8 -2.83(16)
O4 N1 C7 C8 175.97(11)
C6 C7 C8 C9 2.33(18)
N1 C7 C8 C9 -175.76(11)
C7 C8 C9 C4 0.64(17)
C5 C4 C9 C8 -3.03(17)
C3 C4 C9 C8 171.98(11)
C16 C2 C10 C15 -58.65(14)
C1 C2 C10 C15 170.52(10)
C3 C2 C10 C15 78.09(13)
C16 C2 C10 C11 128.25(12)
C1 C2 C10 C11 -2.58(15)
C3 C2 C10 C11 -95.00(13)
C15 C10 C11 C12 -1.26(17)
C2 C10 C11 C12 171.81(11)
C10 C11 C12 C13 -0.62(18)
C11 C12 C13 C14 1.65(18)
C12 C13 C14 C15 -0.79(18)
C13 C14 C15 C10 -1.10(18)
C11 C10 C15 C14 2.11(17)
C2 C10 C15 C14 -171.13(11)
C10 C2 C16 C21 100.44(13)
C1 C2 C16 C21 -127.42(12)
C3 C2 C16 C21 -35.38(15)
C10 C2 C16 C17 -80.95(13)
C1 C2 C16 C17 51.19(14)
C3 C2 C16 C17 143.22(11)
C21 C16 C17 C18 0.24(18)
C2 C16 C17 C18 -178.41(11)
C16 C17 C18 C19 0.21(19)
C17 C18 C19 C20 -0.5(2)
C18 C19 C20 C21 0.3(2)
C17 C16 C21 C20 -0.41(18)
C2 C16 C21 C20 178.19(11)
C19 C20 C21 C16 0.1(2)
